data_1551149
loop_
_publ_author_name
'Roy, Matthew M. D.'
'Ferguson, Michael J.'
'McDonald, Robert'
'Zhou, Yuqiao'
'Rivard, Eric'

_publ_section_title
;
 A Vinyl Silylsilylene and its Activation of Strong Homo- and Heteroatomic
 Bonds
;
_journal_name_full 'Chemical Science'
_journal_paper_doi 10.1039/C9SC01192G
_journal_year 2019
_chemical_formula_sum 'C39 H64 N2 P4 Si5'
_chemical_formula_weight 825.25
_space_group_crystal_system triclinic
_space_group_IT_number 2
_space_group_name_Hall '-P 1'
_space_group_name_H-M_alt 'P -1'
_symmetry_space_group_name_Hall '-P 1'
_symmetry_space_group_name_H-M 'P -1'
_atom_sites_solution_hydrogens geom
_audit_creation_method SHELXL-2017/1
_audit_update_record
;
2019-03-04 deposited with the CCDC.    2019-05-24 downloaded from the CCDC.
;
_cell_angle_alpha 78.391(3)
_cell_angle_beta 85.188(2)
_cell_angle_gamma 77.406(3)
_cell_formula_units_Z 2
_cell_length_a 10.1314(4)
_cell_length_b 13.5879(6)
_cell_length_c 18.6001(7)
_cell_measurement_reflns_used 9833
_cell_measurement_temperature 173(2)
_cell_measurement_theta_max 73.40
_cell_measurement_theta_min 2.43
_cell_volume 2445.70(18)
_computing_cell_refinement 'Bruker SAINT'
_computing_data_collection 'Bruker APEX2'
_computing_data_reduction 'Bruker SAINT'
_computing_molecular_graphics 'Bruker SHELXTL'
_computing_publication_material 'Bruker SHELXTL'
_computing_structure_refinement 'SHELXL-2017/1 (Sheldrick, 2017)'
_computing_structure_solution 'SHELXT (version 2014/5)'
_diffrn_ambient_temperature 173(2)
_diffrn_measured_fraction_theta_full 0.966
_diffrn_measured_fraction_theta_max 0.953
_diffrn_measurement_device_type 'Bruker APEX-II CCD'
_diffrn_measurement_method '\f and \w scans'
_diffrn_radiation_type CuK\a
_diffrn_radiation_wavelength 1.54178
_diffrn_reflns_av_R_equivalents 0.0390
_diffrn_reflns_av_unetI/netI 0.0741
_diffrn_reflns_Laue_measured_fraction_full 0.966
_diffrn_reflns_Laue_measured_fraction_max 0.953
_diffrn_reflns_limit_h_max 12
_diffrn_reflns_limit_h_min -12
_diffrn_reflns_limit_k_max 16
_diffrn_reflns_limit_k_min -16
_diffrn_reflns_limit_l_max 23
_diffrn_reflns_limit_l_min -23
_diffrn_reflns_number 17281
_diffrn_reflns_point_group_measured_fraction_full 0.966
_diffrn_reflns_point_group_measured_fraction_max 0.953
_diffrn_reflns_theta_full 67.679
_diffrn_reflns_theta_max 74.272
_diffrn_reflns_theta_min 2.427
_exptl_absorpt_coefficient_mu 2.802
_exptl_absorpt_correction_T_max 0.7537
_exptl_absorpt_correction_T_min 0.4921
_exptl_absorpt_correction_type numerical
_exptl_absorpt_process_details 'SADABS (version 2016/2)'
_exptl_crystal_colour yellow
_exptl_crystal_density_diffrn 1.121
_exptl_crystal_description fragment
_exptl_crystal_F_000 884
_exptl_crystal_size_max 0.263
_exptl_crystal_size_mid 0.258
_exptl_crystal_size_min 0.172
_refine_diff_density_max 0.819
_refine_diff_density_min -0.779
_refine_diff_density_rms 0.104
_refine_ls_extinction_method none
_refine_ls_goodness_of_fit_ref 1.035
_refine_ls_hydrogen_treatment constr
_refine_ls_matrix_type full
_refine_ls_number_parameters 470
_refine_ls_number_reflns 9501
_refine_ls_number_restraints 0
_refine_ls_restrained_S_all 1.035
_refine_ls_R_factor_all 0.0720
_refine_ls_R_factor_gt 0.0603
_refine_ls_shift/su_max 0.001
_refine_ls_shift/su_mean 0.000
_refine_ls_structure_factor_coef Fsqd
_refine_ls_weighting_details 'w=1/[\s^2^(Fo^2^)+(0.1025P)^2^+1.8244P] where P=(Fo^2^+2Fc^2^)/3'
_refine_ls_weighting_scheme calc
_refine_ls_wR_factor_gt 0.1709
_refine_ls_wR_factor_ref 0.1837
_reflns_Friedel_coverage 0.000
_reflns_number_gt 7735
_reflns_number_total 9501
_reflns_threshold_expression 'I > 2\s(I)'
_cod_data_source_file c9sc01192g2.cif
_cod_data_source_block riv1848
_cod_original_cell_volume 2445.70(17)
_cod_database_code 1551149
_shelx_shelxl_version_number 2017/1
_shelx_space_group_comment
; 
The symmetry employed for this shelxl refinement is uniquely defined 
by the following loop, which should always be used as a source of 
symmetry information in preference to the above space-group names. 
They are only intended as comments. 
;
_shelx_estimated_absorpt_t_min 0.526
_shelx_estimated_absorpt_t_max 0.644

loop_
_space_group_symop_operation_xyz
'x, y, z'
'-x, -y, -z'

loop_
_atom_site_label
_atom_site_type_symbol
_atom_site_fract_x
_atom_site_fract_y
_atom_site_fract_z
_atom_site_U_iso_or_equiv
_atom_site_adp_type
_atom_site_occupancy
_atom_site_site_symmetry_order
_atom_site_calc_flag
_atom_site_refinement_flags_posn
_atom_site_refinement_flags_adp
P1 P 0.23745(7) 0.56398(6) 0.66818(4) 0.03340(18) Uani 1 1 d . .
P2 P 0.22284(9) 0.43391(7) 0.54004(4) 0.0401(2) Uani 1 1 d . .
P3 P 0.02467(8) 0.44213(7) 0.60587(4) 0.0379(2) Uani 1 1 d . .
P4 P 0.11051(9) 0.58089(6) 0.57034(4) 0.0380(2) Uani 1 1 d . .
Si1 Si 0.22350(7) 0.40334(6) 0.66275(4) 0.02818(18) Uani 1 1 d . .
Si2 Si 0.08741(8) 0.62821(6) 0.75387(4) 0.03136(19) Uani 1 1 d . .
Si3 Si -0.12573(8) 0.58245(7) 0.77681(5) 0.0382(2) Uani 1 1 d . .
Si4 Si 0.20780(9) 0.58711(7) 0.86266(5) 0.0391(2) Uani 1 1 d . .
Si5 Si 0.05693(10) 0.80631(7) 0.71087(5) 0.0428(2) Uani 1 1 d . .
N1 N 0.4337(2) 0.1489(2) 0.68106(12) 0.0294(5) Uani 1 1 d . .
N2 N 0.3863(2) 0.1227(2) 0.79887(12) 0.0316(5) Uani 1 1 d . .
C1 C 0.4970(3) 0.0466(2) 0.71069(15) 0.0338(6) Uani 1 1 d . .
C2 C 0.4672(3) 0.0311(3) 0.78321(15) 0.0360(7) Uani 1 1 d . .
C3 C 0.3629(3) 0.1963(2) 0.73510(14) 0.0285(6) Uani 1 1 d . .
C4 C 0.2858(3) 0.2941(2) 0.73178(14) 0.0316(6) Uani 1 1 d . .
H4 H 0.257996 0.307324 0.779585 0.038 Uiso 1 1 calc R U
C5 C 0.5786(4) -0.0230(3) 0.66395(17) 0.0488(9) Uani 1 1 d . .
H5A H 0.617871 -0.088545 0.694922 0.073 Uiso 1 1 calc R U
H5B H 0.651361 0.008570 0.637615 0.073 Uiso 1 1 calc R U
H5C H 0.520449 -0.035060 0.628456 0.073 Uiso 1 1 calc R U
C6 C 0.5026(4) -0.0614(3) 0.84176(17) 0.0504(9) Uani 1 1 d . .
H6A H 0.552620 -0.119051 0.819732 0.076 Uiso 1 1 calc R U
H6B H 0.419497 -0.078890 0.866940 0.076 Uiso 1 1 calc R U
H6C H 0.558871 -0.047113 0.877203 0.076 Uiso 1 1 calc R U
C11 C 0.3338(3) 0.1407(2) 0.87011(13) 0.0295(6) Uani 1 1 d . .
C12 C 0.4154(3) 0.1726(2) 0.91452(15) 0.0321(6) Uani 1 1 d . .
C13 C 0.3590(3) 0.1942(2) 0.98206(15) 0.0356(6) Uani 1 1 d . .
H13 H 0.411602 0.215772 1.013566 0.043 Uiso 1 1 calc R U
C14 C 0.2285(3) 0.1849(2) 1.00376(15) 0.0372(7) Uani 1 1 d . .
H14 H 0.191020 0.202146 1.049279 0.045 Uiso 1 1 calc R U
C15 C 0.1515(3) 0.1508(3) 0.95994(16) 0.0359(6) Uani 1 1 d . .
H15 H 0.061995 0.143824 0.976052 0.043 Uiso 1 1 calc R U
C16 C 0.2032(3) 0.1265(2) 0.89232(14) 0.0299(6) Uani 1 1 d . .
C17 C 0.1213(3) 0.0825(3) 0.84662(17) 0.0380(7) Uani 1 1 d . .
C18 C 0.0026(4) 0.1624(3) 0.8121(2) 0.0571(10) Uani 1 1 d . .
H18A H 0.036628 0.217421 0.778266 0.086 Uiso 1 1 calc R U
H18B H -0.055785 0.191163 0.850732 0.086 Uiso 1 1 calc R U
H18C H -0.049492 0.130016 0.785015 0.086 Uiso 1 1 calc R U
C19 C 0.0715(5) -0.0093(3) 0.8935(2) 0.0583(10) Uani 1 1 d . .
H19A H 0.148423 -0.058967 0.916745 0.087 Uiso 1 1 calc R U
H19B H 0.028016 -0.041974 0.862205 0.087 Uiso 1 1 calc R U
H19C H 0.005986 0.014097 0.931438 0.087 Uiso 1 1 calc R U
C20 C 0.5591(3) 0.1840(3) 0.88962(18) 0.0446(8) Uani 1 1 d . .
C21 C 0.5652(4) 0.2964(4) 0.8639(3) 0.0712(13) Uani 1 1 d . .
H21A H 0.503809 0.326562 0.823523 0.107 Uiso 1 1 calc R U
H21B H 0.657835 0.302072 0.846736 0.107 Uiso 1 1 calc R U
H21C H 0.537715 0.333191 0.904698 0.107 Uiso 1 1 calc R U
C22 C 0.6579(4) 0.1325(4) 0.9511(3) 0.0701(13) Uani 1 1 d . .
H22A H 0.751113 0.130324 0.931453 0.105 Uiso 1 1 calc R U
H22B H 0.645005 0.062413 0.970171 0.105 Uiso 1 1 calc R U
H22C H 0.640566 0.171902 0.990832 0.105 Uiso 1 1 calc R U
C31 C 0.4499(3) 0.1949(2) 0.60524(14) 0.0303(6) Uani 1 1 d . .
C32 C 0.5445(3) 0.2576(3) 0.58550(15) 0.0377(7) Uani 1 1 d . .
C33 C 0.5628(3) 0.2973(3) 0.51074(17) 0.0435(8) Uani 1 1 d . .
H33 H 0.625857 0.340689 0.495449 0.052 Uiso 1 1 calc R U
C34 C 0.4902(3) 0.2741(3) 0.45873(15) 0.0432(8) Uani 1 1 d . .
H34 H 0.503961 0.301686 0.408177 0.052 Uiso 1 1 calc R U
C35 C 0.3983(3) 0.2114(3) 0.47982(15) 0.0391(7) Uani 1 1 d . .
H35 H 0.349195 0.196393 0.443462 0.047 Uiso 1 1 calc R U
C36 C 0.3758(3) 0.1695(2) 0.55360(15) 0.0317(6) Uani 1 1 d . .
C37 C 0.2748(3) 0.1001(3) 0.57737(15) 0.0346(6) Uani 1 1 d . .
C38 C 0.1319(3) 0.1632(3) 0.5866(2) 0.0491(8) Uani 1 1 d . .
H38A H 0.129595 0.202607 0.625581 0.074 Uiso 1 1 calc R U
H38B H 0.068087 0.117003 0.599833 0.074 Uiso 1 1 calc R U
H38C H 0.106417 0.210378 0.540396 0.074 Uiso 1 1 calc R U
C39 C 0.2764(4) 0.0261(3) 0.5252(2) 0.0481(8) Uani 1 1 d . .
H39A H 0.369561 -0.010130 0.517021 0.072 Uiso 1 1 calc R U
H39B H 0.239877 0.064720 0.478280 0.072 Uiso 1 1 calc R U
H39C H 0.220659 -0.023831 0.547005 0.072 Uiso 1 1 calc R U
C40 C 0.6287(3) 0.2805(3) 0.64173(18) 0.0493(9) Uani 1 1 d . .
C41 C 0.6222(4) 0.3950(4) 0.6352(3) 0.0642(11) Uani 1 1 d . .
H41A H 0.527434 0.430766 0.638632 0.096 Uiso 1 1 calc R U
H41B H 0.663381 0.421763 0.587784 0.096 Uiso 1 1 calc R U
H41C H 0.671465 0.406047 0.675032 0.096 Uiso 1 1 calc R U
C42 C 0.7767(4) 0.2245(5) 0.6333(3) 0.0757(14) Uani 1 1 d . .
H42A H 0.780386 0.150891 0.637271 0.113 Uiso 1 1 calc R U
H42B H 0.829137 0.234933 0.671983 0.113 Uiso 1 1 calc R U
H42C H 0.814782 0.251852 0.585097 0.113 Uiso 1 1 calc R U
C51 C -0.1117(4) 0.4403(4) 0.8010(2) 0.0588(10) Uani 1 1 d . .
H51A H -0.202203 0.425133 0.812368 0.088 Uiso 1 1 calc R U
H51B H -0.056086 0.412386 0.844004 0.088 Uiso 1 1 calc R U
H51C H -0.069473 0.408978 0.759462 0.088 Uiso 1 1 calc R U
C52 C -0.2386(4) 0.6386(4) 0.6977(2) 0.0553(10) Uani 1 1 d . .
H52A H -0.326392 0.618681 0.709433 0.083 Uiso 1 1 calc R U
H52B H -0.196769 0.612942 0.653807 0.083 Uiso 1 1 calc R U
H52C H -0.251807 0.713638 0.688481 0.083 Uiso 1 1 calc R U
C53 C -0.2103(4) 0.6367(4) 0.8587(2) 0.0603(11) Uani 1 1 d . .
H53A H -0.295039 0.612636 0.872367 0.091 Uiso 1 1 calc R U
H53B H -0.229905 0.711876 0.846145 0.091 Uiso 1 1 calc R U
H53C H -0.150094 0.613825 0.899994 0.091 Uiso 1 1 calc R U
C54 C 0.1946(5) 0.4562(3) 0.9139(2) 0.0574(10) Uani 1 1 d . .
H54A H 0.247650 0.439439 0.958042 0.086 Uiso 1 1 calc R U
H54B H 0.229727 0.405695 0.882408 0.086 Uiso 1 1 calc R U
H54C H 0.099602 0.454772 0.928079 0.086 Uiso 1 1 calc R U
C55 C 0.3913(4) 0.5899(4) 0.8396(3) 0.0666(12) Uani 1 1 d . .
H55A H 0.441465 0.570660 0.884838 0.100 Uiso 1 1 calc R U
H55B H 0.399654 0.659317 0.814925 0.100 Uiso 1 1 calc R U
H55C H 0.428430 0.541340 0.806972 0.100 Uiso 1 1 calc R U
C56 C 0.1395(5) 0.6794(4) 0.9262(2) 0.0628(11) Uani 1 1 d . .
H56A H 0.198567 0.665171 0.967770 0.094 Uiso 1 1 calc R U
H56B H 0.048114 0.671364 0.944349 0.094 Uiso 1 1 calc R U
H56C H 0.136243 0.749861 0.899595 0.094 Uiso 1 1 calc R U
C57 C 0.0193(6) 0.8393(3) 0.6107(2) 0.0700(13) Uani 1 1 d . .
H57A H -0.005474 0.914109 0.595450 0.105 Uiso 1 1 calc R U
H57B H -0.055955 0.808735 0.602541 0.105 Uiso 1 1 calc R U
H57C H 0.099663 0.812421 0.581872 0.105 Uiso 1 1 calc R U
C58 C 0.2124(4) 0.8532(3) 0.7229(2) 0.0582(10) Uani 1 1 d . .
H58A H 0.196525 0.927766 0.706213 0.087 Uiso 1 1 calc R U
H58B H 0.288262 0.820108 0.693982 0.087 Uiso 1 1 calc R U
H58C H 0.233871 0.836228 0.774959 0.087 Uiso 1 1 calc R U
C59 C -0.0915(4) 0.8759(3) 0.7620(3) 0.0622(11) Uani 1 1 d . .
H59A H -0.103055 0.950076 0.743977 0.093 Uiso 1 1 calc R U
H59B H -0.074734 0.860426 0.814662 0.093 Uiso 1 1 calc R U
H59C H -0.173786 0.853454 0.754056 0.093 Uiso 1 1 calc R U

loop_
_atom_site_aniso_label
_atom_site_aniso_U_11
_atom_site_aniso_U_22
_atom_site_aniso_U_33
_atom_site_aniso_U_23
_atom_site_aniso_U_13
_atom_site_aniso_U_12
P1 0.0297(4) 0.0386(4) 0.0300(3) 0.0002(3) -0.0007(3) -0.0093(3)
P2 0.0456(5) 0.0439(5) 0.0230(3) -0.0006(3) -0.0016(3) 0.0021(4)
P3 0.0298(4) 0.0428(4) 0.0390(4) -0.0039(3) -0.0104(3) -0.0034(3)
P4 0.0423(4) 0.0374(4) 0.0276(3) 0.0027(3) -0.0064(3) -0.0004(3)
Si1 0.0239(4) 0.0335(4) 0.0225(3) 0.0024(3) -0.0017(3) -0.0026(3)
Si2 0.0285(4) 0.0351(4) 0.0293(4) -0.0020(3) -0.0059(3) -0.0060(3)
Si3 0.0292(4) 0.0494(5) 0.0379(4) -0.0119(4) 0.0006(3) -0.0099(4)
Si4 0.0372(4) 0.0445(5) 0.0332(4) -0.0036(4) -0.0115(3) -0.0027(4)
Si5 0.0494(5) 0.0359(4) 0.0429(5) -0.0003(4) -0.0187(4) -0.0083(4)
N1 0.0231(11) 0.0398(13) 0.0177(10) 0.0025(9) 0.0021(8) 0.0012(10)
N2 0.0313(12) 0.0372(13) 0.0162(10) 0.0031(9) 0.0021(8) 0.0059(10)
C1 0.0269(13) 0.0412(16) 0.0236(12) 0.0009(11) 0.0001(10) 0.0067(12)
C2 0.0320(14) 0.0433(17) 0.0229(12) 0.0000(12) -0.0007(10) 0.0073(13)
C3 0.0196(11) 0.0424(16) 0.0183(11) 0.0024(11) 0.0001(9) -0.0031(11)
C4 0.0333(14) 0.0339(15) 0.0196(11) 0.0047(10) 0.0004(10) 0.0005(12)
C5 0.0446(18) 0.059(2) 0.0287(14) -0.0078(14) 0.0000(13) 0.0181(16)
C6 0.059(2) 0.0461(19) 0.0280(14) 0.0043(14) 0.0009(14) 0.0164(17)
C11 0.0288(13) 0.0350(14) 0.0170(11) 0.0022(10) 0.0012(9) 0.0025(11)
C12 0.0274(13) 0.0369(15) 0.0250(12) 0.0038(11) -0.0016(10) 0.0000(12)
C13 0.0406(16) 0.0396(16) 0.0238(12) -0.0011(11) -0.0049(11) -0.0058(13)
C14 0.0444(17) 0.0398(16) 0.0233(12) -0.0042(12) 0.0055(11) -0.0042(13)
C15 0.0307(14) 0.0436(17) 0.0292(13) -0.0050(12) 0.0083(11) -0.0040(13)
C16 0.0298(13) 0.0319(14) 0.0243(12) -0.0018(11) -0.0008(10) -0.0013(11)
C17 0.0365(16) 0.0431(17) 0.0344(14) -0.0032(13) -0.0065(12) -0.0102(14)
C18 0.048(2) 0.060(2) 0.061(2) 0.0054(19) -0.0230(18) -0.0130(18)
C19 0.073(3) 0.048(2) 0.057(2) -0.0001(18) -0.021(2) -0.022(2)
C20 0.0297(15) 0.058(2) 0.0405(16) 0.0077(15) -0.0046(12) -0.0117(15)
C21 0.048(2) 0.074(3) 0.086(3) 0.017(3) -0.006(2) -0.030(2)
C22 0.0321(18) 0.102(4) 0.063(2) 0.012(2) -0.0139(17) -0.006(2)
C31 0.0196(12) 0.0449(16) 0.0182(11) 0.0017(11) 0.0018(9) 0.0028(11)
C32 0.0222(13) 0.059(2) 0.0249(13) 0.0031(13) 0.0019(10) -0.0057(13)
C33 0.0284(15) 0.064(2) 0.0300(14) 0.0078(14) 0.0049(11) -0.0100(15)
C34 0.0373(16) 0.062(2) 0.0194(12) 0.0057(13) 0.0044(11) -0.0016(15)
C35 0.0352(15) 0.0536(19) 0.0210(12) -0.0025(12) -0.0010(11) 0.0026(14)
C36 0.0234(12) 0.0415(16) 0.0234(12) -0.0019(11) 0.0022(10) 0.0028(11)
C37 0.0304(14) 0.0420(16) 0.0282(13) -0.0054(12) 0.0015(11) -0.0026(12)
C38 0.0315(16) 0.053(2) 0.061(2) -0.0153(18) 0.0097(15) -0.0051(15)
C39 0.0445(18) 0.055(2) 0.0461(18) -0.0176(16) -0.0020(14) -0.0056(16)
C40 0.0317(16) 0.082(3) 0.0343(15) 0.0041(16) -0.0036(12) -0.0236(17)
C41 0.042(2) 0.092(3) 0.065(3) -0.019(2) -0.0020(18) -0.026(2)
C42 0.040(2) 0.096(4) 0.085(3) 0.007(3) -0.024(2) -0.014(2)
C51 0.059(2) 0.067(3) 0.056(2) -0.011(2) 0.0103(18) -0.031(2)
C52 0.0366(18) 0.073(3) 0.059(2) -0.020(2) -0.0124(16) -0.0050(17)
C53 0.048(2) 0.083(3) 0.056(2) -0.031(2) 0.0105(17) -0.016(2)
C54 0.070(3) 0.055(2) 0.0399(18) 0.0025(16) -0.0130(17) -0.003(2)
C55 0.041(2) 0.090(3) 0.066(3) -0.001(2) -0.0177(18) -0.013(2)
C56 0.077(3) 0.063(3) 0.049(2) -0.0197(19) -0.022(2) -0.001(2)
C57 0.109(4) 0.050(2) 0.051(2) 0.0106(18) -0.037(2) -0.021(2)
C58 0.066(3) 0.055(2) 0.057(2) 0.0009(18) -0.0126(19) -0.026(2)
C59 0.055(2) 0.050(2) 0.081(3) -0.019(2) -0.023(2) 0.0036(18)

loop_
_atom_type_symbol
_atom_type_description
_atom_type_scat_dispersion_real
_atom_type_scat_dispersion_imag
_atom_type_scat_source
C C 0.0181 0.0091 'International Tables Vol C Tables 4.2.6.8 and 6.1.1.4'
H H 0.0000 0.0000 'International Tables Vol C Tables 4.2.6.8 and 6.1.1.4'
N N 0.0311 0.0180 'International Tables Vol C Tables 4.2.6.8 and 6.1.1.4'
Si Si 0.2541 0.3302 'International Tables Vol C Tables 4.2.6.8 and 6.1.1.4'
P P 0.2955 0.4335 'International Tables Vol C Tables 4.2.6.8 and 6.1.1.4'

loop_
_geom_angle_atom_site_label_1
_geom_angle_atom_site_label_2
_geom_angle_atom_site_label_3
_geom_angle
Si1 P1 P4 75.18(4)
Si1 P1 Si2 111.60(4)
P4 P1 Si2 104.06(4)
P4 P2 Si1 75.96(4)
P4 P2 P3 58.96(4)
Si1 P2 P3 60.53(3)
P4 P3 P2 59.86(4)
P4 P3 Si1 75.81(4)
P2 P3 Si1 59.32(3)
P3 P4 P2 61.18(4)
P3 P4 P1 98.65(4)
P2 P4 P1 93.56(4)
C4 Si1 P2 134.82(10)
C4 Si1 P1 123.42(11)
P2 Si1 P1 93.85(4)
C4 Si1 P3 128.22(11)
P2 Si1 P3 60.15(4)
P1 Si1 P3 97.56(4)
P1 Si2 Si5 102.32(5)
P1 Si2 Si3 120.79(4)
Si5 Si2 Si3 109.34(5)
P1 Si2 Si4 104.92(4)
Si5 Si2 Si4 108.12(4)
Si3 Si2 Si4 110.54(5)
C51 Si3 C52 110.3(2)
C51 Si3 C53 106.7(2)
C52 Si3 C53 107.3(2)
C51 Si3 Si2 112.38(14)
C52 Si3 Si2 111.80(14)
C53 Si3 Si2 108.07(14)
C54 Si4 C56 107.1(2)
C54 Si4 C55 108.8(2)
C56 Si4 C55 108.7(2)
C54 Si4 Si2 110.54(13)
C56 Si4 Si2 111.82(13)
C55 Si4 Si2 109.75(14)
C58 Si5 C57 108.3(2)
C58 Si5 C59 109.4(2)
C57 Si5 C59 107.5(2)
C58 Si5 Si2 110.79(14)
C57 Si5 Si2 110.65(14)
C59 Si5 Si2 110.07(16)
C3 N1 C1 110.6(2)
C3 N1 C31 126.4(2)
C1 N1 C31 123.0(2)
C3 N2 C2 110.7(2)
C3 N2 C11 123.4(2)
C2 N2 C11 125.9(2)
C2 C1 N1 107.2(3)
C2 C1 C5 130.8(3)
N1 C1 C5 121.9(2)
C1 C2 N2 107.3(3)
C1 C2 C6 131.3(3)
N2 C2 C6 121.4(3)
N1 C3 C4 130.8(2)
N1 C3 N2 104.2(2)
C4 C3 N2 124.9(2)
C3 C4 Si1 137.9(2)
C16 C11 C12 122.6(2)
C16 C11 N2 118.7(3)
C12 C11 N2 118.7(3)
C13 C12 C11 117.3(3)
C13 C12 C20 121.4(3)
C11 C12 C20 121.3(3)
C14 C13 C12 121.1(3)
C13 C14 C15 120.5(3)
C14 C15 C16 121.0(3)
C11 C16 C15 117.4(3)
C11 C16 C17 121.9(3)
C15 C16 C17 120.7(3)
C16 C17 C18 112.3(3)
C16 C17 C19 110.2(3)
C18 C17 C19 110.3(3)
C21 C20 C12 110.7(3)
C21 C20 C22 111.3(4)
C12 C20 C22 110.8(3)
C32 C31 C36 122.9(3)
C32 C31 N1 118.7(2)
C36 C31 N1 118.3(3)
C31 C32 C33 117.4(3)
C31 C32 C40 122.3(3)
C33 C32 C40 120.2(3)
C34 C33 C32 120.9(3)
C35 C34 C33 120.4(3)
C34 C35 C36 121.3(3)
C35 C36 C31 117.2(3)
C35 C36 C37 121.6(3)
C31 C36 C37 121.2(2)
C36 C37 C39 112.9(3)
C36 C37 C38 111.0(3)
C39 C37 C38 110.4(3)
C32 C40 C41 112.6(3)
C32 C40 C42 109.7(3)
C41 C40 C42 109.7(3)

loop_
_geom_bond_atom_site_label_1
_geom_bond_atom_site_label_2
_geom_bond_distance
P1 Si1 2.2407(11)
P1 P4 2.2615(10)
P1 Si2 2.2775(11)
P2 P4 2.2262(12)
P2 Si1 2.2364(10)
P2 P3 2.2555(12)
P3 P4 2.2057(13)
P3 Si1 2.2639(10)
Si1 C4 1.792(3)
Si2 Si5 2.3512(12)
Si2 Si3 2.3570(11)
Si2 Si4 2.3572(10)
Si3 C51 1.869(5)
Si3 C52 1.872(4)
Si3 C53 1.885(4)
Si4 C54 1.868(4)
Si4 C56 1.879(4)
Si4 C55 1.879(4)
Si5 C58 1.868(4)
Si5 C57 1.878(4)
Si5 C59 1.888(5)
N1 C3 1.370(3)
N1 C1 1.417(4)
N1 C31 1.435(3)
N2 C3 1.389(3)
N2 C2 1.403(4)
N2 C11 1.433(3)
C1 C2 1.342(4)
C1 C5 1.485(4)
C2 C6 1.487(4)
C3 C4 1.380(4)
C11 C16 1.394(4)
C11 C12 1.404(4)
C12 C13 1.395(4)
C12 C20 1.521(4)
C13 C14 1.375(5)
C14 C15 1.380(4)
C15 C16 1.395(4)
C16 C17 1.519(4)
C17 C18 1.522(5)
C17 C19 1.528(5)
C20 C21 1.519(6)
C20 C22 1.537(5)
C31 C32 1.397(4)
C31 C36 1.404(4)
C32 C33 1.399(4)
C32 C40 1.521(4)
C33 C34 1.385(5)
C34 C35 1.378(5)
C35 C36 1.396(4)
C36 C37 1.520(4)
C37 C39 1.528(4)
C37 C38 1.529(4)
C40 C41 1.523(7)
C40 C42 1.537(6)

loop_
_geom_torsion_atom_site_label_1
_geom_torsion_atom_site_label_2
_geom_torsion_atom_site_label_3
_geom_torsion_atom_site_label_4
_geom_torsion
C3 N1 C1 C2 -0.9(4)
C31 N1 C1 C2 176.2(3)
C3 N1 C1 C5 179.0(3)
C31 N1 C1 C5 -3.9(5)
N1 C1 C2 N2 -0.1(4)
C5 C1 C2 N2 -180.0(3)
N1 C1 C2 C6 178.4(4)
C5 C1 C2 C6 -1.5(7)
C3 N2 C2 C1 1.1(4)
C11 N2 C2 C1 -178.7(3)
C3 N2 C2 C6 -177.6(3)
C11 N2 C2 C6 2.7(5)
C1 N1 C3 C4 -179.4(3)
C31 N1 C3 C4 3.6(5)
C1 N1 C3 N2 1.5(3)
C31 N1 C3 N2 -175.5(3)
C2 N2 C3 N1 -1.6(3)
C11 N2 C3 N1 178.2(3)
C2 N2 C3 C4 179.3(3)
C11 N2 C3 C4 -1.0(5)
N1 C3 C4 Si1 7.0(6)
N2 C3 C4 Si1 -174.1(3)
P2 Si1 C4 C3 7.1(4)
P1 Si1 C4 C3 -133.2(3)
P3 Si1 C4 C3 90.7(4)
C3 N2 C11 C16 85.3(4)
C2 N2 C11 C16 -94.9(4)
C3 N2 C11 C12 -94.2(3)
C2 N2 C11 C12 85.5(4)
C16 C11 C12 C13 -2.6(4)
N2 C11 C12 C13 177.0(3)
C16 C11 C12 C20 178.0(3)
N2 C11 C12 C20 -2.5(4)
C11 C12 C13 C14 -0.2(5)
C20 C12 C13 C14 179.2(3)
C12 C13 C14 C15 2.0(5)
C13 C14 C15 C16 -1.0(5)
C12 C11 C16 C15 3.5(4)
N2 C11 C16 C15 -176.0(3)
C12 C11 C16 C17 -174.2(3)
N2 C11 C16 C17 6.2(4)
C14 C15 C16 C11 -1.7(5)
C14 C15 C16 C17 176.1(3)
C11 C16 C17 C18 -110.1(3)
C15 C16 C17 C18 72.2(4)
C11 C16 C17 C19 126.5(3)
C15 C16 C17 C19 -51.2(4)
C13 C12 C20 C21 -76.2(4)
C11 C12 C20 C21 103.2(4)
C13 C12 C20 C22 47.8(5)
C11 C12 C20 C22 -132.8(4)
C3 N1 C31 C32 78.6(4)
C1 N1 C31 C32 -98.1(4)
C3 N1 C31 C36 -105.3(3)
C1 N1 C31 C36 78.1(3)
C36 C31 C32 C33 1.0(5)
N1 C31 C32 C33 176.9(3)
C36 C31 C32 C40 -177.1(3)
N1 C31 C32 C40 -1.2(5)
C31 C32 C33 C34 -0.5(5)
C40 C32 C33 C34 177.7(3)
C32 C33 C34 C35 0.0(5)
C33 C34 C35 C36 -0.1(5)
C34 C35 C36 C31 0.6(5)
C34 C35 C36 C37 -179.9(3)
C32 C31 C36 C35 -1.1(4)
N1 C31 C36 C35 -177.0(3)
C32 C31 C36 C37 179.4(3)
N1 C31 C36 C37 3.5(4)
C35 C36 C37 C39 39.3(4)
C31 C36 C37 C39 -141.2(3)
C35 C36 C37 C38 -85.3(4)
C31 C36 C37 C38 94.2(3)
C31 C32 C40 C41 -128.8(3)
C33 C32 C40 C41 53.1(4)
C31 C32 C40 C42 108.7(4)
C33 C32 C40 C42 -69.4(5)
